data_2218807
loop_
_publ_author_name
'Shan, Shang'
'Tian, Yu-Liang'
'Wang, Shan-Heng'
'Wang, Wen-Long'
'Xu, Ying-Li'

_publ_section_title
;
 (<i>E</i>)-2-Acetylpyrazine 4-nitrophenylhydrazone
;
_journal_coeditor_code SG2248
_journal_issue 7
_journal_name_full 'Acta Crystallographica Section E'
_journal_page_first o1265
_journal_paper_doi 10.1107/S1600536808017479
_journal_volume 64
_journal_year 2008
_chemical_formula_iupac 'C12 H11 N5 O2'
_chemical_formula_moiety 'C12 H11 N5 O2'
_chemical_formula_sum 'C12 H11 N5 O2'
_chemical_formula_weight 257.26
_chemical_melting_point '498 '
_chemical_name_systematic
;
(<i>E</i>)-2-Acetylpyrazine 4-nitrophenylhydrazone
;
_space_group_IT_number 14
_symmetry_cell_setting monoclinic
_symmetry_space_group_name_Hall '-P 2yn'
_symmetry_space_group_name_H-M 'P 1 21/n 1'
_atom_sites_solution_hydrogens geom
_atom_sites_solution_primary direct
_atom_sites_solution_secondary difmap
_audit_creation_method SHELXL-97
_cell_angle_alpha 90.00
_cell_angle_beta 98.564(2)
_cell_angle_gamma 90.00
_cell_formula_units_Z 4
_cell_length_a 8.0101(6)
_cell_length_b 12.5154(11)
_cell_length_c 12.1506(12)
_cell_measurement_reflns_used 4236
_cell_measurement_temperature 295(2)
_cell_measurement_theta_max 25.0
_cell_measurement_theta_min 3.2
_cell_volume 1204.51(18)
_computing_cell_refinement 'PROCESS-AUTO (Rigaku, 1998)'
_computing_data_collection 'PROCESS-AUTO (Rigaku, 1998)'
_computing_data_reduction 'CrystalStructure (Rigaku, 2002)'
_computing_molecular_graphics 'ORTEP-3 for Windows (Farrugia, 1997)'
_computing_publication_material 'WinGX (Farrugia, 1999)'
_computing_structure_refinement 'SHELXL97 (Sheldrick, 2008)'
_computing_structure_solution 'SIR92 (Altomare <i>et al.</i>,  1993)'
_diffrn_ambient_temperature 295(2)
_diffrn_detector_area_resol_mean 10.00
_diffrn_measured_fraction_theta_full 0.999
_diffrn_measured_fraction_theta_max 0.999
_diffrn_measurement_device_type 'Rigaku R-AXIS RAPID IP'
_diffrn_measurement_method \w
_diffrn_radiation_monochromator graphite
_diffrn_radiation_source 'fine-focus sealed tube'
_diffrn_radiation_type MoK\a
_diffrn_radiation_wavelength 0.71069
_diffrn_reflns_av_R_equivalents 0.0328
_diffrn_reflns_av_sigmaI/netI 0.0322
_diffrn_reflns_limit_h_max 10
_diffrn_reflns_limit_h_min -10
_diffrn_reflns_limit_k_max 16
_diffrn_reflns_limit_k_min -16
_diffrn_reflns_limit_l_max 15
_diffrn_reflns_limit_l_min -15
_diffrn_reflns_number 11633
_diffrn_reflns_theta_full 27.43
_diffrn_reflns_theta_max 27.43
_diffrn_reflns_theta_min 3.04
_diffrn_standards_interval_count 0
_diffrn_standards_interval_time 0
_diffrn_standards_number 0
_exptl_absorpt_coefficient_mu 0.102
_exptl_absorpt_correction_type none
_exptl_crystal_colour yellow
_exptl_crystal_density_diffrn 1.419
_exptl_crystal_density_method 'not measured'
_exptl_crystal_description prism
_exptl_crystal_F_000 536
_exptl_crystal_size_max 0.40
_exptl_crystal_size_mid 0.38
_exptl_crystal_size_min 0.26
_refine_diff_density_max 0.203
_refine_diff_density_min -0.190
_refine_ls_extinction_coef 0.024(3)
_refine_ls_extinction_expression Fc^*^=kFc[1+0.001xFc^2^\l^3^/sin(2\q)]^-1/4^
_refine_ls_extinction_method 'SHELXL97 (Sheldrick, 2008)'
_refine_ls_goodness_of_fit_ref 1.085
_refine_ls_hydrogen_treatment constr
_refine_ls_matrix_type full
_refine_ls_number_parameters 174
_refine_ls_number_reflns 2747
_refine_ls_number_restraints 0
_refine_ls_restrained_S_all 1.085
_refine_ls_R_factor_all 0.0974
_refine_ls_R_factor_gt 0.0421
_refine_ls_shift/su_max 0.001
_refine_ls_shift/su_mean 0.000
_refine_ls_structure_factor_coef Fsqd
_refine_ls_weighting_details 'calc w=1/[\s^2^(Fo^2^)+(0.0615P)^2^+0.2787P] where P=(Fo^2^+2Fc^2^)/3'
_refine_ls_weighting_scheme calc
_refine_ls_wR_factor_gt 0.1055
_refine_ls_wR_factor_ref 0.1491
_reflns_number_gt 1446
_reflns_number_total 2747
_reflns_threshold_expression I>2\s(I)
_cod_data_source_file sg2248.cif
_cod_data_source_block I
_cod_original_sg_symbol_H-M 'P 21/n'
_cod_database_code 2218807
_cod_database_fobs_code 2218807

loop_
_symmetry_equiv_pos_as_xyz
'x, y, z'
'-x+1/2, y+1/2, -z+1/2'
'-x, -y, -z'
'x-1/2, -y-1/2, z-1/2'

loop_
_atom_site_type_symbol
_atom_site_label
_atom_site_fract_x
_atom_site_fract_y
_atom_site_fract_z
_atom_site_U_iso_or_equiv
_atom_site_adp_type
_atom_site_calc_flag
_atom_site_refinement_flags
_atom_site_occupancy
N N1 0.9003(3) 0.68785(16) 0.3418(2) 0.0684(6) Uani d . 1
N N2 0.6332(2) 0.36085(12) 0.57394(13) 0.0448(4) Uani d . 1
H H2N 0.6470 0.3652 0.6496 0.054 Uiso d R 1
N N3 0.5365(2) 0.28334(12) 0.51838(13) 0.0425(4) Uani d . 1
N N4 0.3197(2) 0.04376(14) 0.55830(14) 0.0518(5) Uani d . 1
N N5 0.2175(2) 0.07812(15) 0.33069(14) 0.0571(5) Uani d . 1
O O1 0.9806(3) 0.75846(16) 0.3955(2) 0.1041(8) Uani d . 1
O O2 0.8729(3) 0.68826(16) 0.2397(2) 0.1012(8) Uani d . 1
C C1 0.6976(2) 0.43994(15) 0.51344(16) 0.0412(5) Uani d . 1
C C2 0.7855(3) 0.52394(16) 0.57162(17) 0.0490(5) Uani d . 1
H H2 0.7989 0.5251 0.6490 0.059 Uiso calc R 1
C C3 0.8519(3) 0.60439(16) 0.51558(18) 0.0521(5) Uani d . 1
H H3 0.9109 0.6601 0.5544 0.062 Uiso calc R 1
C C4 0.8306(3) 0.60198(15) 0.40117(18) 0.0488(5) Uani d . 1
C C5 0.7461(3) 0.51920(17) 0.34168(17) 0.0513(5) Uani d . 1
H H5 0.7339 0.5187 0.2644 0.062 Uiso calc R 1
C C6 0.6803(3) 0.43744(17) 0.39758(16) 0.0482(5) Uani d . 1
H H6 0.6246 0.3809 0.3583 0.058 Uiso calc R 1
C C7 0.4778(2) 0.20837(14) 0.57459(15) 0.0408(5) Uani d . 1
C C8 0.5120(3) 0.19727(18) 0.69835(17) 0.0593(6) Uani d . 1
H H8A 0.6317 0.1939 0.7222 0.089 Uiso calc R 1
H H8B 0.4602 0.1331 0.7202 0.089 Uiso calc R 1
H H8C 0.4663 0.2578 0.7322 0.089 Uiso calc R 1
C C9 0.3700(2) 0.13023(15) 0.50718(15) 0.0408(5) Uani d . 1
C C10 0.3179(3) 0.14575(16) 0.39353(16) 0.0496(5) Uani d . 1
H H10 0.3553 0.2063 0.3602 0.059 Uiso calc R 1
C C11 0.1699(3) -0.00860(18) 0.38283(19) 0.0569(6) Uani d . 1
H H11 0.1002 -0.0587 0.3424 0.068 Uiso calc R 1
C C12 0.2214(3) -0.02519(17) 0.49398(19) 0.0554(6) Uani d . 1
H H12 0.1865 -0.0871 0.5263 0.067 Uiso calc R 1

loop_
_atom_site_aniso_label
_atom_site_aniso_U_11
_atom_site_aniso_U_22
_atom_site_aniso_U_33
_atom_site_aniso_U_12
_atom_site_aniso_U_13
_atom_site_aniso_U_23
N1 0.0742(15) 0.0486(11) 0.0895(17) 0.0037(10) 0.0352(12) 0.0135(11)
N2 0.0566(11) 0.0430(9) 0.0341(8) -0.0036(8) 0.0039(7) -0.0005(7)
N3 0.0478(10) 0.0391(8) 0.0397(9) 0.0001(7) 0.0036(7) -0.0009(7)
N4 0.0623(12) 0.0469(10) 0.0465(10) -0.0033(8) 0.0094(8) 0.0044(8)
N5 0.0678(13) 0.0578(11) 0.0435(10) -0.0075(9) 0.0012(9) -0.0042(9)
O1 0.1140(18) 0.0645(12) 0.137(2) -0.0350(12) 0.0270(15) 0.0119(13)
O2 0.146(2) 0.0841(14) 0.0860(15) -0.0086(13) 0.0569(14) 0.0232(12)
C1 0.0454(11) 0.0388(10) 0.0393(10) 0.0033(8) 0.0064(8) -0.0002(8)
C2 0.0588(13) 0.0456(11) 0.0419(11) -0.0015(10) 0.0050(9) -0.0038(9)
C3 0.0542(13) 0.0412(11) 0.0609(14) -0.0029(9) 0.0087(10) -0.0062(10)
C4 0.0517(12) 0.0405(10) 0.0577(13) 0.0055(9) 0.0198(10) 0.0075(10)
C5 0.0610(14) 0.0527(12) 0.0414(11) 0.0029(10) 0.0117(10) 0.0022(10)
C6 0.0569(13) 0.0471(11) 0.0411(11) -0.0013(10) 0.0088(9) -0.0023(9)
C7 0.0469(12) 0.0381(10) 0.0370(10) 0.0050(8) 0.0046(8) 0.0027(8)
C8 0.0780(17) 0.0573(13) 0.0396(12) -0.0086(12) -0.0009(11) 0.0065(10)
C9 0.0459(11) 0.0391(10) 0.0379(10) 0.0036(8) 0.0079(8) 0.0035(8)
C10 0.0605(14) 0.0483(11) 0.0394(11) -0.0045(10) 0.0060(10) 0.0024(9)
C11 0.0619(15) 0.0520(13) 0.0561(13) -0.0091(11) 0.0064(11) -0.0063(11)
C12 0.0634(14) 0.0473(12) 0.0568(13) -0.0107(10) 0.0127(11) 0.0019(11)

loop_
_atom_type_symbol
_atom_type_description
_atom_type_scat_dispersion_real
_atom_type_scat_dispersion_imag
_atom_type_scat_source
C C 0.0033 0.0016 'International Tables Vol C Tables 4.2.6.8 and 6.1.1.4'
H H 0.0000 0.0000 'International Tables Vol C Tables 4.2.6.8 and 6.1.1.4'
N N 0.0061 0.0033 'International Tables Vol C Tables 4.2.6.8 and 6.1.1.4'
O O 0.0106 0.0060 'International Tables Vol C Tables 4.2.6.8 and 6.1.1.4'

loop_
_geom_angle_atom_site_label_1
_geom_angle_atom_site_label_2
_geom_angle_atom_site_label_3
_geom_angle
O1 N1 O2 122.5(2)
O1 N1 C4 118.7(2)
O2 N1 C4 118.8(2)
N3 N2 C1 118.65(15)
N3 N2 H2N 121.3
C1 N2 H2N 119.8
C7 N3 N2 118.88(16)
C12 N4 C9 116.19(18)
C10 N5 C11 115.78(18)
N2 C1 C6 122.25(18)
N2 C1 C2 118.10(17)
C6 C1 C2 119.64(19)
C3 C2 C1 120.42(19)
C3 C2 H2 119.8
C1 C2 H2 119.8
C2 C3 C4 119.2(2)
C2 C3 H3 120.4
C4 C3 H3 120.4
C3 C4 C5 121.53(19)
C3 C4 N1 119.1(2)
C5 C4 N1 119.3(2)
C6 C5 C4 119.56(19)
C6 C5 H5 120.2
C4 C5 H5 120.2
C5 C6 C1 119.6(2)
C5 C6 H6 120.2
C1 C6 H6 120.2
N3 C7 C9 114.78(16)
N3 C7 C8 125.00(18)
C9 C7 C8 120.23(17)
C7 C8 H8A 109.5
C7 C8 H8B 109.5
H8A C8 H8B 109.5
C7 C8 H8C 109.5
H8A C8 H8C 109.5
H8B C8 H8C 109.5
N4 C9 C10 120.35(18)
N4 C9 C7 118.11(16)
C10 C9 C7 121.53(17)
N5 C10 C9 123.13(19)
N5 C10 H10 118.4
C9 C10 H10 118.4
N5 C11 C12 121.6(2)
N5 C11 H11 119.2
C12 C11 H11 119.2
N4 C12 C11 122.9(2)
N4 C12 H12 118.6
C11 C12 H12 118.6

loop_
_geom_bond_atom_site_label_1
_geom_bond_atom_site_label_2
_geom_bond_distance
N1 O1 1.223(3)
N1 O2 1.226(3)
N1 C4 1.452(3)
N2 N3 1.357(2)
N2 C1 1.378(2)
N2 H2N 0.9106
N3 C7 1.290(2)
N4 C12 1.339(3)
N4 C9 1.339(2)
N5 C10 1.328(3)
N5 C11 1.340(3)
C1 C6 1.394(3)
C1 C2 1.397(3)
C2 C3 1.367(3)
C2 H2 0.9300
C3 C4 1.375(3)
C3 H3 0.9300
C4 C5 1.381(3)
C5 C6 1.376(3)
C5 H5 0.9300
C6 H6 0.9300
C7 C9 1.470(3)
C7 C8 1.494(3)
C8 H8A 0.9600
C8 H8B 0.9600
C8 H8C 0.9600
C9 C10 1.395(3)
C10 H10 0.9300
C11 C12 1.368(3)
C11 H11 0.9300
C12 H12 0.9300

loop_
_geom_hbond_atom_site_label_D
_geom_hbond_atom_site_label_H
_geom_hbond_atom_site_label_A
_geom_hbond_site_symmetry_A
_geom_hbond_distance_DH
_geom_hbond_distance_HA
_geom_hbond_distance_DA
_geom_hbond_angle_DHA
_geom_hbond_publ_flag
N2 H2N N5 4_666 0.91 2.30 3.185(2) 164 y
C11 H11 O1 1_445 0.93 2.60 3.300(3) 133 y

loop_
_cod_related_entry_id
_cod_related_entry_database
_cod_related_entry_code
1 ChemSpider 24740233
